data_4002254
loop_
_publ_author_name
'Masquelier, C.'
'Rodriguez-Carvajal, J.'
'Wurm, C.'
'Gaubicher, J.'
'Nazar, L.'

_publ_section_title
;
 A powder neutron diffraction investigation of the two rhombohedral
 NASICON analogues: gamma-(Na3 Fe2 (P O4)3) and Li3 Fe2 (P O4)3
;
_journal_name_full 'Chemistry of Materials (1,1989-)'
_journal_page_first 525
_journal_page_last 532
_journal_volume 12
_journal_year 2000
_chemical_formula_sum 'Fe2 Li3 O12 P3'
_chemical_name_systematic 'Li3 Fe2 (P O4)3'
_space_group_IT_number 148
_symmetry_space_group_name_Hall '-R 3'
_symmetry_space_group_name_H-M 'R -3 :H'
_cell_angle_alpha 90
_cell_angle_beta 90
_cell_angle_gamma 120
_cell_formula_units_Z 6
_cell_length_a 8.3162
_cell_length_b 8.3162
_cell_length_c 22.459
_cell_volume 1345.151
_citation_journal_id_ASTM CMATEX
_cod_data_source_file Masquelier_CMATEX_2000_1056.cif
_cod_data_source_block Fe2Li3O12P3
_cod_database_code 4002254

loop_
_symmetry_equiv_pos_as_xyz
x,y,z
-y,x-y,z
-x+y,-x,z
-x,-y,-z
y,-x+y,-z
x-y,x,-z
x+2/3,y+1/3,z+1/3
-y+2/3,x-y+1/3,z+1/3
-x+y+2/3,-x+1/3,z+1/3
-x+2/3,-y+1/3,-z+1/3
y+2/3,-x+y+1/3,-z+1/3
x-y+2/3,x+1/3,-z+1/3
x+1/3,y+2/3,z+2/3
-y+1/3,x-y+2/3,z+2/3
-x+y+1/3,-x+2/3,z+2/3
-x+1/3,-y+2/3,-z+2/3
y+1/3,-x+y+2/3,-z+2/3
x-y+1/3,x+2/3,-z+2/3

loop_
_atom_site_label
_atom_site_type_symbol
_atom_site_fract_x
_atom_site_fract_y
_atom_site_fract_z
_atom_site_occupancy
_atom_site_U_iso_or_equiv
O2 O-2 0.7656 0.9126 0.699 1 0.0
O1 O-2 0.1915 -0.0096 0.1919 1 0.0
Li1 Li+1 0.341 0.024 0.3819 1 0.0
O3 O-2 0.2434 0.8007 0.2659 1 0.0
P1 P+5 0.2923 0.0019 0.2513 1 0.0
O4 O-2 0.5006 0.8796 0.7556 1 0.0
Fe1 Fe+3 0 0 0.1461 1 0.0
Fe2 Fe+3 0 0 0.6528 1 0.0
